data_7151177
loop_
_publ_author_name
'Chen, Yue-Lei'
'Redlich, Hartmut'
'Bergander, Klaus'
'Fr\"ohlich, Roland'

_publ_section_title
;
 D-glucosamine trimethylene dithioacetal derivatives: formation of six-
 and seven-membered ring amino carbasugars. Synthesis of
 (-)-calystegine B3.
;
_journal_issue 20
_journal_name_full 'Organic &amp; biomolecular chemistry'
_journal_page_first 3330
_journal_page_last 3339
_journal_paper_doi 10.1039/b711112f
_journal_volume 5
_journal_year 2007
_chemical_formula_sum 'C15 H22 F3 N O6 S2'
_chemical_formula_weight 433.46
_chemical_name_systematic
;
?
;
_space_group_IT_number 92
_symmetry_cell_setting tetragonal
_symmetry_space_group_name_Hall 'P 4abw 2nw'
_symmetry_space_group_name_H-M 'P 41 21 2'
_atom_sites_solution_hydrogens geom
_atom_sites_solution_primary direct
_atom_sites_solution_secondary difmap
_audit_creation_method SHELXL-97
_cell_angle_alpha 90.00
_cell_angle_beta 90.00
_cell_angle_gamma 90.00
_cell_formula_units_Z 8
_cell_length_a 9.905(1)
_cell_length_b 9.905(1)
_cell_length_c 39.488(1)
_cell_measurement_reflns_used 5012
_cell_measurement_temperature 293(2)
_cell_measurement_theta_max 66.60
_cell_measurement_theta_min 0.88
_cell_volume 3874.1(6)
_computing_cell_refinement 'Collect (Nonius B.V., 1998)'
_computing_data_collection 'Collect (Nonius B.V., 1998)'
_computing_data_reduction 'Denzo-SMN (Otwinowski & Minor, 1997)'
_computing_molecular_graphics 'SCHAKAL (Keller, 1997)'
_computing_publication_material 'SHELXL-97 (Sheldrick, 1997)'
_computing_structure_refinement 'SHELXL-97 (Sheldrick, 1997)'
_computing_structure_solution 'SHELXS-97 (Sheldrick, 1990)'
_diffrn_ambient_temperature 293(2)
_diffrn_measured_fraction_theta_full 0.890
_diffrn_measured_fraction_theta_max 0.890
_diffrn_measurement_device_type 'Nonius KappaCCD APEXII'
_diffrn_measurement_method '\w and \f scans'
_diffrn_radiation_monochromator graphite
_diffrn_radiation_source 'fine-focus sealed tube'
_diffrn_radiation_type CuK\a
_diffrn_radiation_wavelength 1.54178
_diffrn_reflns_av_R_equivalents 0.047
_diffrn_reflns_av_sigmaI/netI 0.0262
_diffrn_reflns_limit_h_max 11
_diffrn_reflns_limit_h_min -11
_diffrn_reflns_limit_k_max 7
_diffrn_reflns_limit_k_min -8
_diffrn_reflns_limit_l_max 46
_diffrn_reflns_limit_l_min -46
_diffrn_reflns_number 24194
_diffrn_reflns_theta_full 66.40
_diffrn_reflns_theta_max 66.40
_diffrn_reflns_theta_min 4.48
_exptl_absorpt_coefficient_mu 3.055
_exptl_absorpt_correction_T_max 0.6572
_exptl_absorpt_correction_T_min 0.4144
_exptl_absorpt_correction_type multi-scan
_exptl_absorpt_process_details 'Denzo (Otwinowski, Borek, Majewski & Minor, 2003)'
_exptl_crystal_colour colorless
_exptl_crystal_density_diffrn 1.486
_exptl_crystal_density_method 'not measured'
_exptl_crystal_description plate
_exptl_crystal_F_000 1808
_exptl_crystal_size_max 0.35
_exptl_crystal_size_mid 0.30
_exptl_crystal_size_min 0.15
_refine_diff_density_max 0.927
_refine_diff_density_min -0.275
_refine_diff_density_rms 0.054
_refine_ls_abs_structure_details 'Flack H D (1983), Acta Cryst. A39, 876-881'
_refine_ls_abs_structure_Flack 0.02(3)
_refine_ls_extinction_method none
_refine_ls_goodness_of_fit_ref 1.022
_refine_ls_hydrogen_treatment riding
_refine_ls_matrix_type full
_refine_ls_number_parameters 249
_refine_ls_number_reflns 2937
_refine_ls_number_restraints 0
_refine_ls_restrained_S_all 1.022
_refine_ls_R_factor_all 0.0499
_refine_ls_R_factor_gt 0.0476
_refine_ls_shift/su_max 0.000
_refine_ls_shift/su_mean 0.000
_refine_ls_structure_factor_coef Fsqd
_refine_ls_weighting_details 'calc w=1/[\s^2^(Fo^2^)+(0.0891P)^2^+2.3141P] where P=(Fo^2^+2Fc^2^)/3'
_refine_ls_weighting_scheme calc
_refine_ls_wR_factor_gt 0.1370
_refine_ls_wR_factor_ref 0.1405
_reflns_number_gt 2802
_reflns_number_total 2937
_reflns_threshold_expression >2sigma(I)
_cod_data_source_file b711112f.txt
_cod_data_source_block red3679
_cod_original_sg_symbol_H-M P41212
_cod_database_code 7151177

loop_
_symmetry_equiv_pos_as_xyz
'x, y, z'
'-x, -y, z+1/2'
'-y+1/2, x+1/2, z+1/4'
'y+1/2, -x+1/2, z+3/4'
'-x+1/2, y+1/2, -z+1/4'
'x+1/2, -y+1/2, -z+3/4'
'y, x, -z'
'-y, -x, -z+1/2'

loop_
_atom_site_label
_atom_site_type_symbol
_atom_site_fract_x
_atom_site_fract_y
_atom_site_fract_z
_atom_site_U_iso_or_equiv
_atom_site_adp_type
_atom_site_occupancy
_atom_site_symmetry_multiplicity
_atom_site_calc_flag
_atom_site_refinement_flags
_atom_site_disorder_assembly
_atom_site_disorder_group
C1 C -0.0108(4) 0.3289(4) 0.15755(8) 0.0452(8) Uani 1 1 d . . .
C2 C -0.1055(3) 0.4319(3) 0.17506(8) 0.0418(7) Uani 1 1 d . . .
H2 H -0.1529 0.4811 0.1571 0.050 Uiso 1 1 calc R . .
N2 N -0.0302(3) 0.5309(3) 0.19472(7) 0.0494(8) Uani 1 1 d . . .
H21 H 0.007(5) 0.507(5) 0.2127(11) 0.059 Uiso 1 1 d . . .
C21 C -0.0446(4) 0.6622(4) 0.18947(9) 0.0511(9) Uani 1 1 d . . .
O21 O -0.1097(4) 0.7166(3) 0.16760(8) 0.0762(9) Uani 1 1 d . . .
C22 C 0.0332(5) 0.7504(5) 0.21526(11) 0.0694(12) Uani 1 1 d . . .
F1 F -0.0230(4) 0.7480(4) 0.24485(7) 0.1243(14) Uani 1 1 d . . .
F2 F 0.1565(4) 0.7058(4) 0.22037(10) 0.1120(12) Uani 1 1 d . . .
F3 F 0.0455(4) 0.8735(3) 0.20473(9) 0.1115(12) Uani 1 1 d . . .
C3 C -0.2126(4) 0.3671(3) 0.19748(8) 0.0464(8) Uani 1 1 d . . .
H3 H -0.1707 0.3087 0.2145 0.056 Uiso 1 1 calc R . .
O3 O -0.2917(3) 0.4715(3) 0.21340(7) 0.0647(8) Uani 1 1 d . . .
C4 C -0.3177(4) 0.2888(4) 0.17694(8) 0.0475(8) Uani 1 1 d . . .
H4 H -0.3203 0.3258 0.1539 0.057 Uiso 1 1 calc R . .
O4 O -0.4409(3) 0.3189(3) 0.19322(7) 0.0605(7) Uani 1 1 d . . .
C41 C -0.4260(5) 0.4544(5) 0.20259(13) 0.0720(12) Uani 1 1 d . . .
H41A H -0.4880 0.4766 0.2208 0.086 Uiso 1 1 calc R . .
H41B H -0.4449 0.5129 0.1835 0.086 Uiso 1 1 calc R . .
C5 C -0.2936(4) 0.1382(4) 0.17480(8) 0.0461(8) Uani 1 1 d . . .
H5 H -0.3591 0.0993 0.1590 0.055 Uiso 1 1 calc R . .
C6 C -0.1523(4) 0.1045(4) 0.16253(8) 0.0503(9) Uani 1 1 d . . .
H6 H -0.0946 0.0907 0.1824 0.060 Uiso 1 1 calc R . .
O6 O -0.1540(4) -0.0177(3) 0.14336(7) 0.0692(8) Uani 1 1 d . . .
H6A H -0.1396 -0.0819 0.1560 0.104 Uiso 1 1 calc R . .
C7 C -0.0866(4) 0.2111(4) 0.14005(8) 0.0508(9) Uani 1 1 d . . .
H7A H -0.1564 0.2498 0.1258 0.061 Uiso 1 1 calc R . .
H7B H -0.0232 0.1656 0.1252 0.061 Uiso 1 1 calc R . .
O8 O -0.3089(3) 0.0731(3) 0.20706(6) 0.0545(6) Uani 1 1 d . . .
C9 C -0.4419(4) 0.0428(4) 0.21720(9) 0.0585(10) Uani 1 1 d . . .
H9A H -0.4818 0.1207 0.2282 0.070 Uiso 1 1 calc R . .
H9B H -0.4962 0.0206 0.1975 0.070 Uiso 1 1 calc R . .
O10 O -0.4395(3) -0.0649(3) 0.23926(6) 0.0607(7) Uani 1 1 d . . .
C11 C -0.4051(7) -0.1901(5) 0.22452(13) 0.0893(16) Uani 1 1 d . . .
H11A H -0.4785 -0.2211 0.2107 0.134 Uiso 1 1 calc R . .
H11B H -0.3875 -0.2548 0.2421 0.134 Uiso 1 1 calc R . .
H11C H -0.3259 -0.1793 0.2108 0.134 Uiso 1 1 calc R . .
S12 S 0.11135(11) 0.26498(13) 0.18868(2) 0.0677(3) Uani 1 1 d . . .
C13 C 0.2387(7) 0.1923(8) 0.16313(19) 0.119(2) Uani 1 1 d . . .
H13A H 0.3061 0.1515 0.1777 0.142 Uiso 1 1 calc R . .
H13B H 0.1989 0.1208 0.1496 0.142 Uiso 1 1 calc R . .
C14 C 0.3101(6) 0.2935(7) 0.13902(16) 0.1009(19) Uani 1 1 d . . .
H14A H 0.3345 0.3753 0.1511 0.121 Uiso 1 1 calc R . .
H14B H 0.3912 0.2539 0.1295 0.121 Uiso 1 1 calc R . .
C15 C 0.2123(5) 0.3227(6) 0.11254(14) 0.0847(15) Uani 1 1 d . . .
H15A H 0.1754 0.2380 0.1044 0.102 Uiso 1 1 calc R . .
H15B H 0.2592 0.3650 0.0937 0.102 Uiso 1 1 calc R . .
S16 S 0.07456(10) 0.43047(12) 0.12515(2) 0.0631(3) Uani 1 1 d . . .

loop_
_atom_site_aniso_label
_atom_site_aniso_U_11
_atom_site_aniso_U_22
_atom_site_aniso_U_33
_atom_site_aniso_U_23
_atom_site_aniso_U_13
_atom_site_aniso_U_12
C1 0.050(2) 0.045(2) 0.0396(15) 0.0018(14) -0.0038(14) 0.0062(16)
C2 0.0471(18) 0.0384(17) 0.0399(16) 0.0010(13) -0.0074(14) 0.0046(15)
N2 0.0569(18) 0.0476(19) 0.0437(14) 0.0003(13) -0.0103(14) 0.0015(14)
C21 0.054(2) 0.046(2) 0.0531(19) -0.0039(17) -0.0029(18) -0.0024(17)
O21 0.108(3) 0.0447(15) 0.0761(18) 0.0013(14) -0.0342(19) 0.0049(15)
C22 0.092(4) 0.056(3) 0.060(2) -0.006(2) -0.012(2) -0.013(2)
F1 0.169(4) 0.137(3) 0.0670(17) -0.0411(19) 0.022(2) -0.052(3)
F2 0.094(2) 0.105(2) 0.137(3) -0.020(2) -0.051(2) -0.0118(19)
F3 0.160(3) 0.0573(17) 0.117(2) -0.0013(17) -0.046(2) -0.0260(19)
C3 0.057(2) 0.0410(19) 0.0415(15) -0.0031(14) -0.0005(15) 0.0036(16)
O3 0.0686(19) 0.0588(16) 0.0667(16) -0.0187(14) 0.0090(14) 0.0079(14)
C4 0.053(2) 0.048(2) 0.0410(16) 0.0025(16) -0.0047(15) 0.0016(16)
O4 0.0475(15) 0.0606(17) 0.0735(17) -0.0019(13) 0.0028(13) 0.0045(12)
C41 0.063(3) 0.065(3) 0.088(3) -0.011(2) 0.009(2) 0.017(2)
C5 0.056(2) 0.047(2) 0.0354(15) -0.0004(14) -0.0114(14) -0.0023(16)
C6 0.068(2) 0.0435(19) 0.0391(15) -0.0089(15) -0.0103(16) 0.0073(17)
O6 0.105(3) 0.0466(15) 0.0557(14) -0.0135(12) -0.0060(16) 0.0097(15)
C7 0.059(2) 0.056(2) 0.0379(15) -0.0046(15) -0.0045(16) 0.0134(18)
O8 0.0669(17) 0.0547(15) 0.0418(11) 0.0070(11) -0.0081(11) -0.0052(12)
C9 0.067(3) 0.059(2) 0.0500(19) 0.0063(18) 0.0004(18) 0.0001(19)
O10 0.087(2) 0.0515(15) 0.0440(12) -0.0027(11) 0.0065(13) -0.0043(14)
C11 0.132(5) 0.054(3) 0.081(3) -0.005(2) 0.026(3) 0.000(3)
S12 0.0622(7) 0.0842(8) 0.0567(5) 0.0085(5) -0.0151(5) 0.0229(5)
C13 0.108(5) 0.125(5) 0.123(5) -0.014(4) -0.026(4) 0.045(4)
C14 0.059(3) 0.127(5) 0.117(4) 0.015(4) 0.018(3) 0.035(3)
C15 0.066(3) 0.096(4) 0.092(3) -0.027(3) 0.026(3) -0.004(3)
S16 0.0577(6) 0.0770(7) 0.0544(5) 0.0142(5) 0.0068(4) 0.0068(5)

loop_
_atom_type_symbol
_atom_type_description
_atom_type_scat_dispersion_real
_atom_type_scat_dispersion_imag
_atom_type_scat_source
C C 0.0181 0.0091 'International Tables Vol C Tables 4.2.6.8 and 6.1.1.4'
H H 0.0000 0.0000 'International Tables Vol C Tables 4.2.6.8 and 6.1.1.4'
N N 0.0311 0.0180 'International Tables Vol C Tables 4.2.6.8 and 6.1.1.4'
O O 0.0492 0.0322 'International Tables Vol C Tables 4.2.6.8 and 6.1.1.4'
F F 0.0727 0.0534 'International Tables Vol C Tables 4.2.6.8 and 6.1.1.4'
S S 0.3331 0.5567 'International Tables Vol C Tables 4.2.6.8 and 6.1.1.4'

loop_
_geom_angle_atom_site_label_1
_geom_angle_atom_site_label_2
_geom_angle_atom_site_label_3
_geom_angle
_geom_angle_site_symmetry_1
_geom_angle_site_symmetry_3
_geom_angle_publ_flag
C2 C1 C7 113.7(3) . . ?
C2 C1 S16 103.2(2) . . ?
C7 C1 S16 109.0(2) . . ?
C2 C1 S12 109.1(2) . . ?
C7 C1 S12 111.0(2) . . ?
S16 C1 S12 110.6(2) . . ?
N2 C2 C3 109.3(3) . . ?
N2 C2 C1 111.8(3) . . ?
C3 C2 C1 113.8(3) . . ?
C21 N2 C2 121.5(3) . . ?
O21 C21 N2 127.5(4) . . ?
O21 C21 C22 119.1(4) . . ?
N2 C21 C22 113.5(3) . . ?
F3 C22 F1 110.4(4) . . ?
F3 C22 F2 106.2(4) . . ?
F1 C22 F2 104.7(4) . . ?
F3 C22 C21 111.6(4) . . ?
F1 C22 C21 111.7(4) . . ?
F2 C22 C21 111.9(4) . . ?
O3 C3 C2 109.2(3) . . ?
O3 C3 C4 103.0(3) . . ?
C2 C3 C4 112.3(3) . . ?
C41 O3 C3 107.2(3) . . ?
O4 C4 C5 111.7(3) . . ?
O4 C4 C3 103.9(3) . . ?
C5 C4 C3 114.9(3) . . ?
C41 O4 C4 103.4(3) . . ?
O4 C41 O3 107.2(3) . . ?
O8 C5 C4 112.1(3) . . ?
O8 C5 C6 106.3(3) . . ?
C4 C5 C6 112.4(3) . . ?
O6 C6 C5 110.2(3) . . ?
O6 C6 C7 106.4(3) . . ?
C5 C6 C7 115.3(3) . . ?
C6 C7 C1 117.9(3) . . ?
C9 O8 C5 116.5(3) . . ?
O10 C9 O8 109.2(3) . . ?
C9 O10 C11 115.1(3) . . ?
C13 S12 C1 103.2(3) . . ?
C14 C13 S12 114.3(5) . . ?
C15 C14 C13 105.4(5) . . ?
C14 C15 S16 115.0(4) . . ?
C15 S16 C1 102.5(2) . . ?

loop_
_geom_bond_atom_site_label_1
_geom_bond_atom_site_label_2
_geom_bond_distance
_geom_bond_site_symmetry_2
_geom_bond_publ_flag
C1 C2 1.548(5) . ?
C1 C7 1.550(5) . ?
C1 S16 1.835(4) . ?
C1 S12 1.838(3) . ?
C2 N2 1.456(5) . ?
C2 C3 1.524(5) . ?
N2 C21 1.325(5) . ?
C21 O21 1.205(5) . ?
C21 C22 1.547(5) . ?
C22 F3 1.294(5) . ?
C22 F1 1.295(6) . ?
C22 F2 1.315(6) . ?
C3 O3 1.442(4) . ?
C3 C4 1.530(5) . ?
O3 C41 1.408(6) . ?
C4 O4 1.411(5) . ?
C4 C5 1.513(5) . ?
O4 C41 1.400(5) . ?
C5 O8 1.436(4) . ?
C5 C6 1.518(6) . ?
C6 O6 1.428(4) . ?
C6 C7 1.526(5) . ?
O8 C9 1.409(5) . ?
C9 O10 1.378(5) . ?
O10 C11 1.411(5) . ?
S12 C13 1.769(7) . ?
C13 C14 1.553(10) . ?
C14 C15 1.454(8) . ?
C15 S16 1.803(5) . ?

loop_
_geom_torsion_atom_site_label_1
_geom_torsion_atom_site_label_2
_geom_torsion_atom_site_label_3
_geom_torsion_atom_site_label_4
_geom_torsion
_geom_torsion_site_symmetry_1
_geom_torsion_site_symmetry_2
_geom_torsion_site_symmetry_3
_geom_torsion_site_symmetry_4
_geom_torsion_publ_flag
C7 C1 C2 N2 172.8(3) . . . . ?
S16 C1 C2 N2 -69.3(3) . . . . ?
S12 C1 C2 N2 48.3(3) . . . . ?
C7 C1 C2 C3 48.3(4) . . . . ?
S16 C1 C2 C3 166.2(2) . . . . ?
S12 C1 C2 C3 -76.1(3) . . . . ?
C3 C2 N2 C21 -108.6(4) . . . . ?
C1 C2 N2 C21 124.5(4) . . . . ?
C2 N2 C21 O21 -5.5(7) . . . . ?
C2 N2 C21 C22 174.2(3) . . . . ?
O21 C21 C22 F3 -16.5(7) . . . . ?
N2 C21 C22 F3 163.7(4) . . . . ?
O21 C21 C22 F1 107.6(5) . . . . ?
N2 C21 C22 F1 -72.2(5) . . . . ?
O21 C21 C22 F2 -135.3(4) . . . . ?
N2 C21 C22 F2 44.9(5) . . . . ?
N2 C2 C3 O3 52.2(4) . . . . ?
C1 C2 C3 O3 178.0(3) . . . . ?
N2 C2 C3 C4 165.8(3) . . . . ?
C1 C2 C3 C4 -68.4(4) . . . . ?
C2 C3 O3 C41 118.9(4) . . . . ?
C4 C3 O3 C41 -0.6(4) . . . . ?
O3 C3 C4 O4 -22.5(3) . . . . ?
C2 C3 C4 O4 -139.9(3) . . . . ?
O3 C3 C4 C5 -144.9(3) . . . . ?
C2 C3 C4 C5 97.8(3) . . . . ?
C5 C4 O4 C41 161.6(3) . . . . ?
C3 C4 O4 C41 37.1(4) . . . . ?
C4 O4 C41 O3 -39.0(4) . . . . ?
C3 O3 C41 O4 24.2(5) . . . . ?
O4 C4 C5 O8 -51.2(4) . . . . ?
C3 C4 C5 O8 66.9(4) . . . . ?
O4 C4 C5 C6 -170.9(3) . . . . ?
C3 C4 C5 C6 -52.8(4) . . . . ?
O8 C5 C6 O6 89.4(3) . . . . ?
C4 C5 C6 O6 -147.5(3) . . . . ?
O8 C5 C6 C7 -150.1(3) . . . . ?
C4 C5 C6 C7 -27.1(4) . . . . ?
O6 C6 C7 C1 -151.9(3) . . . . ?
C5 C6 C7 C1 85.6(4) . . . . ?
C2 C1 C7 C6 -72.0(4) . . . . ?
S16 C1 C7 C6 173.5(3) . . . . ?
S12 C1 C7 C6 51.5(4) . . . . ?
C4 C5 O8 C9 81.6(4) . . . . ?
C6 C5 O8 C9 -155.3(3) . . . . ?
C5 O8 C9 O10 154.1(3) . . . . ?
O8 C9 O10 C11 -69.8(5) . . . . ?
C2 C1 S12 C13 -163.0(4) . . . . ?
C7 C1 S12 C13 70.9(4) . . . . ?
S16 C1 S12 C13 -50.2(3) . . . . ?
C1 S12 C13 C14 61.3(5) . . . . ?
S12 C13 C14 C15 -73.1(6) . . . . ?
C13 C14 C15 S16 73.8(6) . . . . ?
C14 C15 S16 C1 -63.5(5) . . . . ?
C2 C1 S16 C15 166.0(3) . . . . ?
C7 C1 S16 C15 -72.8(3) . . . . ?
S12 C1 S16 C15 49.4(3) . . . . ?

loop_
_cod_related_entry_id
_cod_related_entry_database
_cod_related_entry_code
1 ChemSpider 21188714
